data_7006050
loop_
_publ_author_name
'Khrustalev, Victor N.'
'Portnyagin, Ivan A.'
'Nechaev, Mikhail S.'
'Bukalov, Sergey S.'
'Leites, Larissa A.'

_publ_section_title
;
 Can Sn(OCH2CH2NMe2)2 behave as a stannylene? Equatorial-axial
 isomerism in the tin(II)-iron(0) complex (Me2NCH2CH2O)2Sn-Fe(CO)4.
;
_journal_issue 32
_journal_name_full 'Dalton transactions (Cambridge, England : 2003)'
_journal_page_first 3489
_journal_page_last 3492
_journal_paper_doi 10.1039/b708513c
_journal_year 2007
_chemical_formula_moiety 'C12 H20 Fe N2 O6 Sn'
_chemical_formula_sum 'C12 H20 Fe N2 O6 Sn'
_chemical_formula_weight 462.84
_chemical_name_systematic
;
?
;
_space_group_IT_number 15
_symmetry_cell_setting monoclinic
_symmetry_space_group_name_Hall '-C 2yc'
_symmetry_space_group_name_H-M 'C 1 2/c 1'
_atom_sites_solution_hydrogens geom
_atom_sites_solution_primary direct
_atom_sites_solution_secondary difmap
_audit_creation_method SHELXL-97
_cell_angle_alpha 90.00
_cell_angle_beta 130.888(5)
_cell_angle_gamma 90.00
_cell_formula_units_Z 4
_cell_length_a 17.7298(14)
_cell_length_b 9.4920(7)
_cell_length_c 13.3902(10)
_cell_measurement_reflns_used 7767
_cell_measurement_temperature 100.0(2)
_cell_measurement_theta_max 30.03
_cell_measurement_theta_min 2.63
_cell_volume 1703.6(3)
_computing_cell_refinement 'SAINTPlus, v. 6.2 (Bruker, 2001)'
_computing_data_collection 'APEX2 (Bruker, 2005)'
_computing_data_reduction 'SAINTPlus, v. 6.2 (Bruker, 2001)'
_computing_molecular_graphics 'SHELXTL, v. 6.12 (Sheldrick, 2001)'
_computing_publication_material 'SHELXTL, v. 6.12 (Sheldrick, 2001)'
_computing_structure_refinement 'SHELXTL, v. 6.12 (Sheldrick, 2001)'
_computing_structure_solution 'SHELXTL, v. 6.12 (Sheldrick, 2001)'
_diffrn_ambient_temperature 100.0(2)
_diffrn_measured_fraction_theta_full 0.973
_diffrn_measured_fraction_theta_max 0.973
_diffrn_measurement_device_type 'Bruker SMART APEX II CCD area detector'
_diffrn_measurement_method 'phi and omega scans'
_diffrn_radiation_monochromator graphite
_diffrn_radiation_source 'fine-focus sealed tube'
_diffrn_radiation_type MoK\a
_diffrn_radiation_wavelength 0.71073
_diffrn_reflns_av_R_equivalents 0.0222
_diffrn_reflns_av_sigmaI/netI 0.0181
_diffrn_reflns_limit_h_max 26
_diffrn_reflns_limit_h_min -26
_diffrn_reflns_limit_k_max 14
_diffrn_reflns_limit_k_min -14
_diffrn_reflns_limit_l_max 20
_diffrn_reflns_limit_l_min -20
_diffrn_reflns_number 12121
_diffrn_reflns_theta_full 32.57
_diffrn_reflns_theta_max 32.57
_diffrn_reflns_theta_min 2.63
_exptl_absorpt_coefficient_mu 2.344
_exptl_absorpt_correction_T_max 0.635
_exptl_absorpt_correction_T_min 0.506
_exptl_absorpt_correction_type multi-scan
_exptl_absorpt_process_details 'SADABS (Sheldrick, 2003)'
_exptl_crystal_colour yellow
_exptl_crystal_density_diffrn 1.805
_exptl_crystal_density_meas 0
_exptl_crystal_density_method 'not measured'
_exptl_crystal_description prism
_exptl_crystal_F_000 920
_exptl_crystal_size_max 0.30
_exptl_crystal_size_mid 0.30
_exptl_crystal_size_min 0.20
_refine_diff_density_max 0.612
_refine_diff_density_min -0.904
_refine_diff_density_rms 0.059
_refine_ls_extinction_method none
_refine_ls_goodness_of_fit_ref 1.005
_refine_ls_hydrogen_treatment constr
_refine_ls_matrix_type full
_refine_ls_number_parameters 103
_refine_ls_number_reflns 3019
_refine_ls_number_restraints 0
_refine_ls_restrained_S_all 1.005
_refine_ls_R_factor_all 0.0154
_refine_ls_R_factor_gt 0.0141
_refine_ls_shift/su_max 0.001
_refine_ls_shift/su_mean 0.000
_refine_ls_structure_factor_coef Fsqd
_refine_ls_weighting_details 'calc w=1/[\s^2^(Fo^2^)+(0.0140P)^2^+1.0000P] where P=(Fo^2^+2Fc^2^)/3'
_refine_ls_weighting_scheme calc
_refine_ls_wR_factor_gt 0.0326
_refine_ls_wR_factor_ref 0.0330
_reflns_number_gt 2889
_reflns_number_total 3019
_reflns_threshold_expression I>2\s(I)
_cod_data_source_file b708513c.txt
_cod_data_source_block '[Sn-Fe]'
_cod_depositor_comments
;
The following automatic conversions were performed:
'_symmetry_cell_setting' value 'Monoclinic' changed to 'monoclinic'
according to '/home/saulius/struct/CIF-dictionaries/cif_core.dic'
dictionary named 'cif_core.dic' version 2.4.1 from 2010-06-29.

Automatic conversion script
Id: cif_fix_enum 1527 2010-12-29 10:47:43Z saulius 
;
_cod_original_sg_symbol_H-M 'C 2/c'
_cod_database_code 7006050

loop_
_symmetry_equiv_pos_as_xyz
'x, y, z'
'-x, y, -z+1/2'
'x+1/2, y+1/2, z'
'-x+1/2, y+1/2, -z+1/2'
'-x, -y, -z'
'x, -y, z-1/2'
'-x+1/2, -y+1/2, -z'
'x+1/2, -y+1/2, z-1/2'

loop_
_atom_site_label
_atom_site_type_symbol
_atom_site_fract_x
_atom_site_fract_y
_atom_site_fract_z
_atom_site_U_iso_or_equiv
_atom_site_adp_type
_atom_site_occupancy
_atom_site_symmetry_multiplicity
_atom_site_calc_flag
_atom_site_refinement_flags
_atom_site_disorder_assembly
_atom_site_disorder_group
Sn1 Sn 0.0000 0.496647(8) 0.2500 0.01011(3) Uani 1 2 d S . .
Fe1 Fe 0.0000 0.758327(19) 0.2500 0.01168(4) Uani 1 2 d S . .
O1 O -0.05416(5) 0.36645(7) 0.09760(7) 0.01614(13) Uani 1 1 d . . .
O2 O 0.17645(6) 0.72048(9) 0.53043(8) 0.02260(15) Uani 1 1 d . . .
O3 O 0.10406(7) 0.92984(10) 0.19107(10) 0.02918(18) Uani 1 1 d . . .
N1 N 0.14600(6) 0.42819(9) 0.29125(8) 0.01450(14) Uani 1 1 d . . .
C1 C 0.01374(8) 0.28417(11) 0.10101(10) 0.01914(18) Uani 1 1 d . . .
H1A H 0.0181 0.3218 0.0360 0.023 Uiso 1 1 calc R . .
H1B H -0.0115 0.1863 0.0751 0.023 Uiso 1 1 calc R . .
C2 C 0.11778(7) 0.28321(10) 0.23777(10) 0.01758(17) Uani 1 1 d . . .
H2A H 0.1182 0.2214 0.2977 0.021 Uiso 1 1 calc R . .
H2B H 0.1667 0.2457 0.2315 0.021 Uiso 1 1 calc R . .
C3 C 0.23657(7) 0.42687(11) 0.43306(10) 0.01911(18) Uani 1 1 d . . .
H3A H 0.2915 0.3824 0.4441 0.029 Uiso 1 1 calc R . .
H3B H 0.2232 0.3736 0.4827 0.029 Uiso 1 1 calc R . .
H3C H 0.2550 0.5238 0.4663 0.029 Uiso 1 1 calc R . .
C4 C 0.16394(9) 0.51715(11) 0.21776(12) 0.02096(19) Uani 1 1 d . . .
H4A H 0.2192 0.4777 0.2267 0.031 Uiso 1 1 calc R . .
H4B H 0.1809 0.6130 0.2537 0.031 Uiso 1 1 calc R . .
H4C H 0.1036 0.5196 0.1242 0.031 Uiso 1 1 calc R . .
C5 C 0.10726(7) 0.73357(10) 0.42047(10) 0.01612(16) Uani 1 1 d . . .
C6 C 0.06442(8) 0.86031(10) 0.21437(11) 0.01860(18) Uani 1 1 d . . .

loop_
_atom_site_aniso_label
_atom_site_aniso_U_11
_atom_site_aniso_U_22
_atom_site_aniso_U_33
_atom_site_aniso_U_23
_atom_site_aniso_U_13
_atom_site_aniso_U_12
Sn1 0.00983(4) 0.00931(4) 0.01043(4) 0.000 0.00630(3) 0.000
Fe1 0.01139(7) 0.00992(7) 0.01458(8) 0.000 0.00887(7) 0.000
O1 0.0142(3) 0.0176(3) 0.0134(3) -0.0021(2) 0.0076(3) 0.0026(2)
O2 0.0193(3) 0.0256(4) 0.0180(3) -0.0020(3) 0.0101(3) -0.0050(3)
O3 0.0276(4) 0.0284(4) 0.0362(5) 0.0053(4) 0.0229(4) -0.0047(3)
N1 0.0131(3) 0.0138(3) 0.0156(3) 0.0032(3) 0.0090(3) 0.0033(3)
C1 0.0187(4) 0.0194(4) 0.0158(4) -0.0018(3) 0.0098(4) 0.0059(3)
C2 0.0167(4) 0.0147(4) 0.0178(4) 0.0011(3) 0.0098(4) 0.0053(3)
C3 0.0123(4) 0.0193(4) 0.0178(4) 0.0018(3) 0.0064(3) 0.0018(3)
C4 0.0210(5) 0.0222(5) 0.0266(5) 0.0083(4) 0.0186(4) 0.0064(4)
C5 0.0164(4) 0.0142(4) 0.0202(4) -0.0024(3) 0.0131(3) -0.0032(3)
C6 0.0172(4) 0.0163(4) 0.0219(5) 0.0019(3) 0.0126(4) 0.0004(3)

loop_
_atom_type_symbol
_atom_type_description
_atom_type_scat_dispersion_real
_atom_type_scat_dispersion_imag
_atom_type_scat_source
C C 0.0033 0.0016 'International Tables Vol C Tables 4.2.6.8 and 6.1.1.4'
H H 0.0000 0.0000 'International Tables Vol C Tables 4.2.6.8 and 6.1.1.4'
N N 0.0061 0.0033 'International Tables Vol C Tables 4.2.6.8 and 6.1.1.4'
O O 0.0106 0.0060 'International Tables Vol C Tables 4.2.6.8 and 6.1.1.4'
Fe Fe 0.3463 0.8444 'International Tables Vol C Tables 4.2.6.8 and 6.1.1.4'
Sn Sn -0.6537 1.4246 'International Tables Vol C Tables 4.2.6.8 and 6.1.1.4'

loop_
_geom_angle_atom_site_label_1
_geom_angle_atom_site_label_2
_geom_angle_atom_site_label_3
_geom_angle
_geom_angle_site_symmetry_1
_geom_angle_site_symmetry_3
_geom_angle_publ_flag
O1 Sn1 O1 104.21(4) . 2 ?
O1 Sn1 N1 77.89(3) . . ?
O1 Sn1 N1 82.60(3) 2 . ?
N1 Sn1 N1 147.99(4) . 2 ?
O1 Sn1 Fe1 127.90(2) . . ?
N1 Sn1 Fe1 106.00(2) . . ?
C6 Fe1 C6 114.28(7) . 2 ?
C6 Fe1 C5 94.62(5) . . ?
C6 Fe1 C5 93.55(5) 2 . ?
C5 Fe1 C5 164.90(6) . 2 ?
C6 Fe1 Sn1 122.86(3) . . ?
C5 Fe1 Sn1 82.45(3) . . ?
C1 O1 Sn1 118.47(6) . . ?
C2 N1 C4 111.13(8) . . ?
C2 N1 C3 110.63(8) . . ?
C4 N1 C3 109.43(8) . . ?
C2 N1 Sn1 99.88(6) . . ?
C4 N1 Sn1 111.58(6) . . ?
C3 N1 Sn1 113.93(6) . . ?
O1 C1 C2 112.18(8) . . ?
O1 C1 H1A 109.2 . . ?
C2 C1 H1A 109.2 . . ?
O1 C1 H1B 109.2 . . ?
C2 C1 H1B 109.2 . . ?
H1A C1 H1B 107.9 . . ?
N1 C2 C1 109.58(8) . . ?
N1 C2 H2A 109.8 . . ?
C1 C2 H2A 109.8 . . ?
N1 C2 H2B 109.8 . . ?
C1 C2 H2B 109.8 . . ?
H2A C2 H2B 108.2 . . ?
N1 C3 H3A 109.5 . . ?
N1 C3 H3B 109.5 . . ?
H3A C3 H3B 109.5 . . ?
N1 C3 H3C 109.5 . . ?
H3A C3 H3C 109.5 . . ?
H3B C3 H3C 109.5 . . ?
N1 C4 H4A 109.5 . . ?
N1 C4 H4B 109.5 . . ?
H4A C4 H4B 109.5 . . ?
N1 C4 H4C 109.5 . . ?
H4A C4 H4C 109.5 . . ?
H4B C4 H4C 109.5 . . ?
O2 C5 Fe1 178.65(9) . . ?
O3 C6 Fe1 177.64(10) . . ?

loop_
_geom_bond_atom_site_label_1
_geom_bond_atom_site_label_2
_geom_bond_distance
_geom_bond_site_symmetry_2
_geom_bond_publ_flag
Sn1 O1 2.0120(7) . ?
Sn1 N1 2.3571(8) . ?
Sn1 Fe1 2.4839(3) . ?
Fe1 C6 1.7840(10) . ?
Fe1 C5 1.7886(10) . ?
O1 C1 1.4105(12) . ?
O2 C5 1.1505(13) . ?
O3 C6 1.1461(13) . ?
N1 C2 1.4791(13) . ?
N1 C4 1.4807(13) . ?
N1 C3 1.4807(13) . ?
C1 C2 1.5277(14) . ?
C1 H1A 0.9900 . ?
C1 H1B 0.9900 . ?
C2 H2A 0.9900 . ?
C2 H2B 0.9900 . ?
C3 H3A 0.9800 . ?
C3 H3B 0.9800 . ?
C3 H3C 0.9800 . ?
C4 H4A 0.9800 . ?
C4 H4B 0.9800 . ?
C4 H4C 0.9800 . ?

loop_
_geom_torsion_atom_site_label_1
_geom_torsion_atom_site_label_2
_geom_torsion_atom_site_label_3
_geom_torsion_atom_site_label_4
_geom_torsion
_geom_torsion_site_symmetry_1
_geom_torsion_site_symmetry_2
_geom_torsion_site_symmetry_3
_geom_torsion_site_symmetry_4
_geom_torsion_publ_flag
O1 Sn1 Fe1 C6 -62.39(5) . . . . ?
O1 Sn1 Fe1 C6 117.61(5) 2 . . . ?
N1 Sn1 Fe1 C6 24.55(5) . . . . ?
N1 Sn1 Fe1 C6 -155.45(5) 2 . . . ?
O1 Sn1 Fe1 C6 117.61(5) . . . 2 ?
O1 Sn1 Fe1 C6 -62.39(5) 2 . . 2 ?
N1 Sn1 Fe1 C6 -155.45(5) . . . 2 ?
N1 Sn1 Fe1 C6 24.55(5) 2 . . 2 ?
O1 Sn1 Fe1 C5 -153.03(4) . . . . ?
O1 Sn1 Fe1 C5 26.97(4) 2 . . . ?
N1 Sn1 Fe1 C5 -66.09(4) . . . . ?
N1 Sn1 Fe1 C5 113.91(4) 2 . . . ?
O1 Sn1 Fe1 C5 26.97(4) . . . 2 ?
O1 Sn1 Fe1 C5 -153.03(4) 2 . . 2 ?
N1 Sn1 Fe1 C5 113.91(4) . . . 2 ?
N1 Sn1 Fe1 C5 -66.09(4) 2 . . 2 ?
O1 Sn1 O1 C1 -67.90(7) 2 . . . ?
N1 Sn1 O1 C1 11.13(7) . . . . ?
N1 Sn1 O1 C1 -143.36(7) 2 . . . ?
Fe1 Sn1 O1 C1 112.10(7) . . . . ?
O1 Sn1 N1 C2 -32.53(6) . . . . ?
O1 Sn1 N1 C2 73.80(6) 2 . . . ?
N1 Sn1 N1 C2 21.18(5) 2 . . . ?
Fe1 Sn1 N1 C2 -158.82(5) . . . . ?
O1 Sn1 N1 C4 85.01(7) . . . . ?
O1 Sn1 N1 C4 -168.67(7) 2 . . . ?
N1 Sn1 N1 C4 138.71(7) 2 . . . ?
Fe1 Sn1 N1 C4 -41.29(7) . . . . ?
O1 Sn1 N1 C3 -150.46(7) . . . . ?
O1 Sn1 N1 C3 -44.13(6) 2 . . . ?
N1 Sn1 N1 C3 -96.76(6) 2 . . . ?
Fe1 Sn1 N1 C3 83.24(6) . . . . ?
Sn1 O1 C1 C2 13.32(11) . . . . ?
C4 N1 C2 C1 -69.71(10) . . . . ?
C3 N1 C2 C1 168.51(8) . . . . ?
Sn1 N1 C2 C1 48.16(8) . . . . ?
O1 C1 C2 N1 -45.18(11) . . . . ?
